data_7113878
loop_
_publ_author_name
'Steinke, Tobias'
'Gemel, Christian'
'Cokoja, Mirza'
'Winter, Manuela'
'Fischer, Roland A.'

_publ_section_title
;
 Insertion of organoindium carbenoids into rhodium halide bonds:
 revisiting a classic type of transition metal--group 13 metal bond
 formation
;
_journal_coden_ASTM CHCOFS
_journal_issue 9
_journal_name_full
;
 Chemical Communications (Cambridge, United Kingdom)
;
_journal_page_first 1066
_journal_page_last 1067
_journal_paper_doi 10.1039/b301928d
_journal_year 2003
_chemical_formula_sum 'C40 H60 Cl2 In3 Rh'
_chemical_formula_weight 1059.15
_space_group_IT_number 61
_symmetry_cell_setting orthorhombic
_symmetry_space_group_name_Hall '-P 2ac 2ab'
_symmetry_space_group_name_H-M 'P b c a'
_atom_sites_solution_hydrogens geom
_atom_sites_solution_primary direct
_atom_sites_solution_secondary difmap
_audit_creation_method SHELXL-97
_cell_angle_alpha 90.00
_cell_angle_beta 90.00
_cell_angle_gamma 90.00
_cell_formula_units_Z 8
_cell_length_a 10.732(19)
_cell_length_b 21.72(4)
_cell_length_c 35.49(5)
_cell_measurement_reflns_used 60
_cell_measurement_temperature 213(2)
_cell_measurement_theta_max 15
_cell_measurement_theta_min 10
_cell_volume 8273(2)
_computing_cell_refinement SMART
_computing_data_collection SMART
_computing_data_reduction SAINT
_computing_molecular_graphics 'Bruker axs SHELXTL-PLUS'
_computing_publication_material SHELXL-97
_computing_structure_refinement 'SHELXL-97 (Sheldrick, 1997)'
_computing_structure_solution 'SHELXS-97 (Sheldrick, 1990)'
_diffrn_ambient_temperature 213(2)
_diffrn_measured_fraction_theta_full 0.938
_diffrn_measured_fraction_theta_max 0.938
_diffrn_measurement_device_type 'BRUKER SMART CCD1000'
_diffrn_measurement_method '\w scan'
_diffrn_radiation_monochromator graphite
_diffrn_radiation_source 'fine-focus sealed tube'
_diffrn_radiation_type MoK\a
_diffrn_radiation_wavelength 0.71073
_diffrn_reflns_av_R_equivalents 0.0764
_diffrn_reflns_av_sigmaI/netI 0.0849
_diffrn_reflns_limit_h_max 11
_diffrn_reflns_limit_h_min -12
_diffrn_reflns_limit_k_max 11
_diffrn_reflns_limit_k_min -26
_diffrn_reflns_limit_l_max 39
_diffrn_reflns_limit_l_min -38
_diffrn_reflns_number 21255
_diffrn_reflns_theta_full 25.49
_diffrn_reflns_theta_max 25.49
_diffrn_reflns_theta_min 2.19
_exptl_absorpt_coefficient_mu 2.199
_exptl_absorpt_correction_T_max 1.000
_exptl_absorpt_correction_type empirical
_exptl_crystal_colour red
_exptl_crystal_density_diffrn 1.701
_exptl_crystal_density_method 'not measured'
_exptl_crystal_description prism
_exptl_crystal_F_000 4208
_exptl_crystal_size_max 0.3
_exptl_crystal_size_mid 0.2
_exptl_crystal_size_min 0.2
_refine_diff_density_max 1.881
_refine_diff_density_min -1.768
_refine_diff_density_rms 0.181
_refine_ls_extinction_method none
_refine_ls_goodness_of_fit_ref 1.037
_refine_ls_hydrogen_treatment mixed
_refine_ls_matrix_type full
_refine_ls_number_parameters 415
_refine_ls_number_reflns 7199
_refine_ls_number_restraints 6
_refine_ls_restrained_S_all 1.037
_refine_ls_R_factor_all 0.0906
_refine_ls_R_factor_gt 0.0558
_refine_ls_shift/su_max 0.001
_refine_ls_shift/su_mean 0.000
_refine_ls_structure_factor_coef Fsqd
_refine_ls_weighting_details 'calc w==1/[\s^2^(Fo^2^)+(0.0628P)^2^+7.2109P] where P==(Fo^2^+2Fc^2^)/3'
_refine_ls_weighting_scheme calc
_refine_ls_wR_factor_gt 0.1241
_refine_ls_wR_factor_ref 0.1392
_reflns_number_gt 4899
_reflns_number_total 7199
_reflns_threshold_expression >2sigma(I)
_cod_duplicate_entry 7104101
_cod_data_source_file b301928d.txt
_cod_data_source_block 2
_cod_original_cell_volume 8272(24)
_cod_original_sg_symbol_H-M Pbca
_cod_database_code 7113878

loop_
_symmetry_equiv_pos_as_xyz
'x, y, z'
'-x+1/2, -y, z+1/2'
'-x, y+1/2, -z+1/2'
'x+1/2, -y+1/2, -z'
'-x, -y, -z'
'x-1/2, y, -z-1/2'
'x, -y-1/2, z-1/2'
'-x-1/2, y-1/2, z'

loop_
_atom_site_label
_atom_site_type_symbol
_atom_site_fract_x
_atom_site_fract_y
_atom_site_fract_z
_atom_site_U_iso_or_equiv
_atom_site_adp_type
_atom_site_occupancy
_atom_site_symmetry_multiplicity
_atom_site_calc_flag
_atom_site_refinement_flags
Rh1 Rh 0.39694(5) 0.32663(3) 0.156380(17) 0.01391(16) Uani 1 1 d .
C15 C 0.3762(7) 0.3613(4) 0.2143(2) 0.0158(17) Uani 1 1 d .
In3 In 0.60335(5) 0.38512(3) 0.147648(17) 0.01999(17) Uani 1 1 d .
C34 C 0.5145(8) 0.5367(4) 0.1326(3) 0.026(2) Uani 1 1 d .
In1 In 0.35517(6) 0.35692(4) 0.088938(18) 0.0331(2) Uani 1 1 d .
In2 In 0.54444(6) 0.24446(3) 0.13208(2) 0.0344(2) Uani 1 1 d .
C12 C 0.2036(7) 0.3296(4) 0.1797(2) 0.0215(19) Uani 1 1 d .
C20 C 0.4613(8) 0.3993(4) 0.2377(2) 0.025(2) Uani 1 1 d .
H4A H 0.4238 0.4064 0.2622 0.037 Uiso 1 1 calc R
H4B H 0.4760 0.4384 0.2253 0.037 Uiso 1 1 calc R
H4C H 0.5399 0.3778 0.2409 0.037 Uiso 1 1 calc R
Cl2 Cl 0.75274(19) 0.33189(11) 0.19077(7) 0.0311(5) Uani 1 1 d .
C24 C 0.5418(7) 0.1223(4) 0.1553(3) 0.021(2) Uani 1 1 d .
Cl1 Cl 0.6848(2) 0.33057(11) 0.08510(7) 0.0356(6) Uani 1 1 d .
C11 C 0.2755(7) 0.3823(4) 0.1918(2) 0.0184(18) Uani 1 1 d .
C35 C 0.6003(8) 0.5028(4) 0.1131(2) 0.024(2) Uani 1 1 d .
C32 C 0.6480(8) 0.5038(4) 0.1774(3) 0.026(2) Uani 1 1 d .
C8 C 0.4714(9) 0.3772(5) 0.0005(3) 0.039(3) Uani 1 1 d .
H9A H 0.4545 0.3759 -0.0263 0.058 Uiso 1 1 calc R
H9B H 0.5375 0.3484 0.0065 0.058 Uiso 1 1 calc R
H9C H 0.4968 0.4185 0.0075 0.058 Uiso 1 1 calc R
C33 C 0.5447(8) 0.5386(4) 0.1718(3) 0.026(2) Uani 1 1 d .
C23 C 0.6508(8) 0.1526(4) 0.1661(3) 0.025(2) Uani 1 1 d .
C13 C 0.2640(7) 0.2768(4) 0.1937(2) 0.0204(19) Uani 1 1 d .
C14 C 0.3717(7) 0.2974(4) 0.2144(2) 0.0154(17) Uani 1 1 d U
C19 C 0.4532(8) 0.2573(4) 0.2381(3) 0.030(2) Uani 1 1 d .
H18A H 0.4166 0.2528 0.2630 0.045 Uiso 1 1 calc R
H18B H 0.5350 0.2760 0.2404 0.045 Uiso 1 1 calc R
H18C H 0.4610 0.2171 0.2264 0.045 Uiso 1 1 calc R
C36 C 0.8245(8) 0.4709(4) 0.1321(3) 0.042(3) Uani 1 1 d .
H20A H 0.8616 0.5114 0.1297 0.063 Uiso 1 1 calc R
H20B H 0.8336 0.4487 0.1086 0.063 Uiso 1 1 calc R
H20C H 0.8661 0.4484 0.1521 0.063 Uiso 1 1 calc R
C31 C 0.6879(7) 0.4773(4) 0.1415(3) 0.022(2) Uani 1 1 d .
C29 C 0.4534(9) 0.0878(4) 0.1809(3) 0.037(2) Uani 1 1 d .
H22A H 0.3849 0.0715 0.1661 0.055 Uiso 1 1 calc R
H22B H 0.4212 0.1157 0.1999 0.055 Uiso 1 1 calc R
H22C H 0.4974 0.0542 0.1930 0.055 Uiso 1 1 calc R
C18 C 0.2172(9) 0.2137(4) 0.1907(3) 0.034(2) Uani 1 1 d .
H23A H 0.1606 0.2055 0.2114 0.051 Uiso 1 1 calc R
H23B H 0.2865 0.1852 0.1917 0.051 Uiso 1 1 calc R
H23C H 0.1733 0.2088 0.1670 0.051 Uiso 1 1 calc R
C2 C 0.3169(10) 0.2989(5) 0.0293(3) 0.034(2) Uani 1 1 d .
C25 C 0.5313(8) 0.1253(4) 0.1151(3) 0.028(2) Uani 1 1 d .
C39 C 0.4039(10) 0.5680(5) 0.1154(3) 0.052(3) Uani 1 1 d .
H29A H 0.4022 0.5599 0.0886 0.078 Uiso 1 1 calc R
H29B H 0.4096 0.6120 0.1197 0.078 Uiso 1 1 calc R
H29C H 0.3283 0.5523 0.1269 0.078 Uiso 1 1 calc R
C3 C 0.3558(9) 0.3600(5) 0.0219(2) 0.031(2) Uani 1 1 d .
C27 C 0.8398(8) 0.1991(5) 0.1307(3) 0.043(3) Uani 1 1 d .
H34A H 0.8986 0.1652 0.1315 0.064 Uiso 1 1 calc R
H34B H 0.8550 0.2266 0.1517 0.064 Uiso 1 1 calc R
H34C H 0.8500 0.2216 0.1072 0.064 Uiso 1 1 calc R
C6 C 0.1262(12) 0.2473(6) 0.0587(3) 0.070(4) Uani 1 1 d .
H39A H 0.0713 0.2329 0.0388 0.105 Uiso 1 1 calc R
H39B H 0.0773 0.2580 0.0807 0.105 Uiso 1 1 calc R
H39C H 0.1849 0.2150 0.0652 0.105 Uiso 1 1 calc R
C21 C 0.6355(8) 0.1573(4) 0.1007(3) 0.027(2) Uani 1 1 d .
C16 C 0.2378(9) 0.4475(4) 0.1848(3) 0.029(2) Uani 1 1 d .
H42A H 0.1827 0.4611 0.2048 0.044 Uiso 1 1 calc R
H42B H 0.1948 0.4503 0.1608 0.044 Uiso 1 1 calc R
H42C H 0.3113 0.4734 0.1843 0.044 Uiso 1 1 calc R
C4 C 0.2559(10) 0.3998(5) 0.0326(2) 0.032(2) Uani 1 1 d .
C30 C 0.4316(10) 0.0952(5) 0.0916(3) 0.043(3) Uani 1 1 d .
H47A H 0.4482 0.0514 0.0897 0.065 Uiso 1 1 calc R
H47B H 0.4314 0.1132 0.0666 0.065 Uiso 1 1 calc R
H47C H 0.3509 0.1016 0.1033 0.065 Uiso 1 1 calc R
C5 C 0.1592(9) 0.3631(6) 0.0473(3) 0.041(3) Uani 1 1 d .
C37 C 0.7204(8) 0.4971(4) 0.2137(3) 0.032(2) Uani 1 1 d .
H51A H 0.6766 0.5182 0.2339 0.048 Uiso 1 1 calc R
H51B H 0.8026 0.5150 0.2107 0.048 Uiso 1 1 calc R
H51C H 0.7284 0.4538 0.2200 0.048 Uiso 1 1 calc R
C38 C 0.4747(9) 0.5730(5) 0.2016(3) 0.035(2) Uani 1 1 d .
H53A H 0.5147 0.5667 0.2258 0.053 Uiso 1 1 calc R
H53B H 0.3897 0.5579 0.2028 0.053 Uiso 1 1 calc R
H53C H 0.4742 0.6165 0.1956 0.053 Uiso 1 1 calc R
C26 C 0.6743(10) 0.1618(5) 0.0603(3) 0.044(3) Uani 1 1 d .
H56A H 0.7093 0.1228 0.0522 0.065 Uiso 1 1 calc R
H56B H 0.7365 0.1939 0.0576 0.065 Uiso 1 1 calc R
H56C H 0.6024 0.1716 0.0449 0.065 Uiso 1 1 calc R
C22 C 0.7089(8) 0.1743(4) 0.1330(3) 0.027(2) Uani 1 1 d .
C17 C 0.0825(8) 0.3320(5) 0.1594(3) 0.033(2) Uani 1 1 d .
H10G H 0.0149 0.3332 0.1775 0.049 Uiso 1 1 calc R
H10H H 0.0740 0.2957 0.1437 0.049 Uiso 1 1 calc R
H10I H 0.0796 0.3686 0.1437 0.049 Uiso 1 1 calc R
C9 C 0.2490(12) 0.4669(5) 0.0253(3) 0.054(3) Uani 1 1 d .
H10J H 0.2075 0.4740 0.0014 0.081 Uiso 1 1 calc R
H10K H 0.3325 0.4838 0.0244 0.081 Uiso 1 1 calc R
H10L H 0.2023 0.4866 0.0453 0.081 Uiso 1 1 calc R
C7 C 0.3878(13) 0.2433(6) 0.0205(3) 0.064(4) Uani 1 1 d .
H10M H 0.3610 0.2272 -0.0037 0.096 Uiso 1 1 calc R
H10N H 0.3736 0.2126 0.0399 0.096 Uiso 1 1 calc R
H10O H 0.4759 0.2532 0.0194 0.096 Uiso 1 1 calc R
C10 C 0.0344(10) 0.3875(7) 0.0587(4) 0.073(4) Uani 1 1 d .
H10P H -0.0225 0.3846 0.0376 0.110 Uiso 1 1 calc R
H10Q H 0.0425 0.4302 0.0663 0.110 Uiso 1 1 calc R
H10R H 0.0024 0.3634 0.0796 0.110 Uiso 1 1 calc R
C28 C 0.6995(10) 0.1569(4) 0.2057(3) 0.035(2) Uani 1 1 d .
H10A H 0.7359 0.1178 0.2130 0.052 Uiso 1 1 calc R
H10B H 0.6316 0.1668 0.2227 0.052 Uiso 1 1 calc R
H10C H 0.7625 0.1889 0.2071 0.052 Uiso 1 1 calc R
C40 C 0.6126(12) 0.4934(5) 0.0718(3) 0.051(3) Uani 1 1 d .
H10D H 0.5443 0.5138 0.0589 0.077 Uiso 1 1 calc R
H10E H 0.6103 0.4497 0.0662 0.077 Uiso 1 1 calc R
H10F H 0.6911 0.5105 0.0632 0.077 Uiso 1 1 calc R
C1 C 0.1960(10) 0.3029(5) 0.0453(3) 0.040(3) Uani 1 1 d .

loop_
_atom_site_aniso_label
_atom_site_aniso_U_11
_atom_site_aniso_U_22
_atom_site_aniso_U_33
_atom_site_aniso_U_23
_atom_site_aniso_U_13
_atom_site_aniso_U_12
Rh1 0.0102(3) 0.0225(3) 0.0090(3) -0.0006(3) 0.0015(3) -0.0004(3)
C15 0.015(4) 0.024(4) 0.009(4) 0.003(4) 0.003(3) 0.001(3)
In3 0.0133(3) 0.0290(3) 0.0177(3) 0.0013(3) 0.0013(3) -0.0049(2)
C34 0.024(5) 0.029(5) 0.026(6) 0.000(4) -0.003(4) 0.003(4)
In1 0.0302(4) 0.0585(5) 0.0107(4) 0.0042(3) -0.0043(3) -0.0039(3)
In2 0.0314(4) 0.0352(4) 0.0367(4) -0.0003(3) 0.0149(3) 0.0130(3)
C12 0.018(4) 0.033(5) 0.014(5) 0.000(4) 0.008(4) -0.001(4)
C20 0.022(5) 0.040(6) 0.012(5) 0.000(4) 0.006(4) -0.002(4)
Cl2 0.0170(10) 0.0351(13) 0.0411(15) 0.0042(11) -0.0095(10) 0.0021(9)
C24 0.015(4) 0.016(4) 0.032(6) -0.003(4) 0.009(4) 0.003(3)
Cl1 0.0402(13) 0.0358(13) 0.0307(14) -0.0022(11) 0.0202(11) -0.0029(11)
C11 0.018(4) 0.024(5) 0.013(5) 0.001(4) 0.009(3) 0.000(3)
C35 0.032(5) 0.025(5) 0.014(5) 0.007(4) -0.004(4) -0.006(4)
C32 0.032(5) 0.022(5) 0.025(6) -0.001(4) -0.004(4) -0.011(4)
C8 0.046(6) 0.053(7) 0.017(6) 0.004(5) 0.016(5) 0.010(5)
C33 0.017(4) 0.019(5) 0.041(6) -0.003(4) -0.002(4) 0.006(4)
C23 0.025(5) 0.023(5) 0.027(5) 0.001(4) 0.005(4) 0.007(4)
C13 0.008(4) 0.028(5) 0.024(5) 0.003(4) 0.009(4) -0.009(3)
C14 0.0152(19) 0.0159(19) 0.0150(19) 0.0002(10) 0.0008(10) 0.0001(10)
C19 0.028(5) 0.040(6) 0.022(6) 0.005(4) 0.000(4) 0.004(4)
C36 0.027(5) 0.023(5) 0.075(8) 0.006(5) 0.013(5) -0.003(4)
C31 0.018(4) 0.017(4) 0.030(6) -0.005(4) 0.006(4) -0.004(3)
C29 0.038(6) 0.027(5) 0.044(7) 0.012(5) 0.001(5) 0.001(4)
C18 0.029(5) 0.040(6) 0.033(6) -0.014(5) 0.007(4) -0.015(4)
C2 0.049(6) 0.041(6) 0.013(5) 0.002(4) -0.010(5) 0.005(5)
C25 0.031(5) 0.021(5) 0.033(6) -0.010(4) 0.000(5) 0.004(4)
C39 0.038(6) 0.049(7) 0.069(9) 0.018(6) -0.019(6) 0.011(5)
C3 0.037(5) 0.048(6) 0.009(5) 0.002(4) -0.004(4) 0.010(5)
C27 0.016(5) 0.036(6) 0.077(9) 0.003(6) 0.007(5) 0.007(4)
C6 0.078(9) 0.085(10) 0.047(8) -0.003(7) -0.014(7) -0.052(8)
C21 0.035(5) 0.020(5) 0.024(6) -0.005(4) 0.010(4) 0.005(4)
C16 0.030(5) 0.030(5) 0.027(6) -0.005(4) -0.003(4) 0.010(4)
C4 0.041(6) 0.047(6) 0.010(5) 0.002(4) -0.007(4) 0.010(5)
C30 0.044(6) 0.040(6) 0.046(7) -0.010(5) -0.011(5) -0.009(5)
C5 0.033(6) 0.074(8) 0.017(6) -0.010(5) -0.012(5) 0.006(6)
C37 0.029(5) 0.029(5) 0.037(6) 0.005(4) -0.014(5) -0.006(4)
C38 0.038(6) 0.037(6) 0.031(6) -0.009(5) 0.001(5) 0.008(5)
C26 0.060(7) 0.038(6) 0.033(6) -0.001(5) 0.016(5) 0.011(5)
C22 0.018(4) 0.029(5) 0.034(6) 0.004(4) 0.010(4) 0.007(4)
C17 0.015(4) 0.057(7) 0.026(6) -0.001(5) 0.000(4) -0.003(4)
C9 0.069(8) 0.060(8) 0.034(7) 0.003(6) -0.004(6) 0.027(7)
C7 0.097(11) 0.055(8) 0.040(8) 0.000(6) 0.014(7) 0.015(7)
C10 0.025(6) 0.139(14) 0.055(9) 0.009(9) -0.008(6) 0.017(7)
C28 0.051(6) 0.025(5) 0.028(6) 0.006(4) -0.009(5) 0.000(4)
C40 0.093(9) 0.039(6) 0.021(6) 0.014(5) 0.003(6) -0.005(6)
C1 0.047(6) 0.057(7) 0.015(6) 0.003(5) -0.012(5) -0.017(5)

loop_
_atom_type_symbol
_atom_type_description
_atom_type_scat_dispersion_real
_atom_type_scat_dispersion_imag
_atom_type_scat_source
C C 0.0033 0.0016 'International Tables Vol C Tables 4.2.6.8 and 6.1.1.4'
H H 0.0000 0.0000 'International Tables Vol C Tables 4.2.6.8 and 6.1.1.4'
Cl Cl 0.1484 0.1585 'International Tables Vol C Tables 4.2.6.8 and 6.1.1.4'
Rh Rh -1.1178 0.9187 'International Tables Vol C Tables 4.2.6.8 and 6.1.1.4'
In In -0.7276 1.3100 'International Tables Vol C Tables 4.2.6.8 and 6.1.1.4'

loop_
_geom_angle_atom_site_label_1
_geom_angle_atom_site_label_2
_geom_angle_atom_site_label_3
_geom_angle
C14 Rh1 C11 62.6(3)
C14 Rh1 C15 37.0(3)
C11 Rh1 C15 37.8(3)
C14 Rh1 C13 38.2(3)
C11 Rh1 C13 62.8(3)
C15 Rh1 C13 63.0(3)
C14 Rh1 C12 62.7(3)
C11 Rh1 C12 38.2(3)
C15 Rh1 C12 63.3(3)
C13 Rh1 C12 36.8(3)
C14 Rh1 In1 162.5(2)
C11 Rh1 In1 107.3(2)
C15 Rh1 In1 141.2(2)
C13 Rh1 In1 125.2(2)
C12 Rh1 In1 100.3(2)
C14 Rh1 In2 101.2(2)
C11 Rh1 In2 163.8(2)
C15 Rh1 In2 128.4(2)
C13 Rh1 In2 105.1(3)
C12 Rh1 In2 136.5(2)
In1 Rh1 In2 88.38(8)
C14 Rh1 In3 111.5(2)
C11 Rh1 In3 108.1(2)
C15 Rh1 In3 91.8(2)
C13 Rh1 In3 149.7(2)
C12 Rh1 In3 146.1(2)
In1 Rh1 In3 84.83(5)
In2 Rh1 In3 76.64(13)
C14 C15 C11 107.2(7)
C14 C15 C20 125.1(7)
C11 C15 C20 127.2(8)
C14 C15 Rh1 70.4(5)
C11 C15 Rh1 70.1(5)
C20 C15 Rh1 130.5(5)
C31 In3 Cl2 102.5(3)
C31 In3 Rh1 144.4(2)
Cl2 In3 Rh1 104.49(12)
C31 In3 Cl1 100.7(2)
Cl2 In3 Cl1 95.39(13)
Rh1 In3 Cl1 99.41(9)
C31 In3 In2 159.8(2)
Cl2 In3 In2 77.81(10)
Rh1 In3 In2 51.17(4)
Cl1 In3 In2 59.42(7)
C35 C34 C33 110.8(8)
C35 C34 C39 125.0(9)
C33 C34 C39 124.2(9)
C3 In1 C4 34.4(3)
C3 In1 C2 33.7(3)
C4 In1 C2 55.2(3)
C3 In1 Rh1 162.8(2)
C4 In1 Rh1 162.0(2)
C2 In1 Rh1 134.6(2)
C3 In1 C5 55.0(3)
C4 In1 C5 32.5(3)
C2 In1 C5 53.5(3)
Rh1 In1 C5 134.7(2)
C3 In1 C1 54.3(3)
C4 In1 C1 52.9(4)
C2 In1 C1 32.3(3)
Rh1 In1 C1 124.5(2)
C5 In1 C1 30.7(4)
C22 In2 C21 35.4(3)
C22 In2 Rh1 158.0(2)
C21 In2 Rh1 164.8(2)
C22 In2 C23 32.7(3)
C21 In2 C23 55.3(3)
Rh1 In2 C23 131.1(2)
C22 In2 C25 53.7(3)
C21 In2 C25 31.9(3)
Rh1 In2 C25 136.7(2)
C23 In2 C25 51.7(3)
C22 In2 Cl1 92.1(3)
C21 In2 Cl1 91.7(2)
Rh1 In2 Cl1 93.76(13)
C23 In2 Cl1 122.0(2)
C25 In2 Cl1 121.4(2)
C22 In2 In3 118.5(2)
C21 In2 In3 139.4(2)
Rh1 In2 In3 52.18(9)
C23 In2 In3 124.9(2)
C25 In2 In3 171.1(2)
Cl1 In2 In3 51.67(9)
C13 C12 C11 107.1(7)
C13 C12 C17 126.9(8)
C11 C12 C17 125.8(8)
C13 C12 Rh1 71.3(4)
C11 C12 Rh1 68.7(4)
C17 C12 Rh1 129.3(6)
C23 C24 C25 108.5(8)
C23 C24 C29 126.5(9)
C25 C24 C29 124.8(8)
In3 Cl1 In2 68.90(12)
C15 C11 C12 108.7(7)
C15 C11 C16 127.2(8)
C12 C11 C16 123.8(8)
C15 C11 Rh1 72.0(5)
C12 C11 Rh1 73.1(5)
C16 C11 Rh1 126.3(6)
C34 C35 C31 106.6(7)
C34 C35 C40 129.2(9)
C31 C35 C40 124.1(9)
C33 C32 C31 109.3(8)
C33 C32 C37 126.7(9)
C31 C32 C37 123.7(8)
C32 C33 C34 108.1(8)
C32 C33 C38 125.8(9)
C34 C33 C38 126.0(8)
C24 C23 C22 107.5(8)
C24 C23 C28 125.2(8)
C22 C23 C28 127.1(8)
C24 C23 In2 82.4(5)
C22 C23 In2 63.3(5)
C28 C23 In2 122.7(6)
C12 C13 C14 107.3(7)
C12 C13 C18 125.4(8)
C14 C13 C18 127.0(8)
C12 C13 Rh1 71.9(5)
C14 C13 Rh1 68.9(4)
C18 C13 Rh1 129.2(6)
C15 C14 C13 109.6(7)
C15 C14 C19 124.3(8)
C13 C14 C19 125.3(8)
C15 C14 Rh1 72.6(5)
C13 C14 Rh1 72.9(5)
C19 C14 Rh1 129.2(6)
C32 C31 C35 105.0(7)
C32 C31 C36 120.8(8)
C35 C31 C36 120.1(8)
C32 C31 In3 98.6(5)
C35 C31 In3 98.4(5)
C36 C31 In3 109.7(6)
C3 C2 C1 106.7(9)
C3 C2 C7 125.5(10)
C1 C2 C7 127.8(11)
C3 C2 In1 68.7(5)
C1 C2 In1 77.4(6)
C7 C2 In1 120.9(7)
C21 C25 C24 108.7(8)
C21 C25 C30 125.1(9)
C24 C25 C30 126.0(9)
C21 C25 In2 64.0(5)
C24 C25 In2 79.4(5)
C30 C25 In2 125.8(6)
C2 C3 C4 107.2(9)
C2 C3 C8 124.9(9)
C4 C3 C8 127.2(9)
C2 C3 In1 77.6(5)
C4 C3 In1 75.4(5)
C8 C3 In1 120.9(6)
C25 C21 C22 105.7(8)
C25 C21 C26 126.9(9)
C22 C21 C26 126.4(8)
C25 C21 In2 84.1(5)
C22 C21 In2 69.6(5)
C26 C21 In2 120.3(6)
C5 C4 C3 108.0(9)
C5 C4 C9 125.7(10)
C3 C4 C9 125.8(10)
C5 C4 In1 78.6(6)
C3 C4 In1 70.2(5)
C9 C4 In1 122.6(7)
C1 C5 C4 108.0(9)
C1 C5 C10 127.6(11)
C4 C5 C10 124.0(12)
C1 C5 In1 75.2(6)
C4 C5 In1 68.9(5)
C10 C5 In1 126.5(7)
C23 C22 C21 109.5(8)
C23 C22 C27 125.4(9)
C21 C22 C27 123.9(9)
C23 C22 In2 84.0(5)
C21 C22 In2 75.1(5)
C27 C22 In2 118.1(6)
C5 C1 C2 110.1(9)
C5 C1 C6 127.6(11)
C2 C1 C6 122.3(11)
C5 C1 In1 74.0(6)
C2 C1 In1 70.3(6)
C6 C1 In1 120.4(7)

loop_
_geom_bond_atom_site_label_1
_geom_bond_atom_site_label_2
_geom_bond_distance
Rh1 C14 2.173(9)
Rh1 C11 2.177(8)
Rh1 C15 2.202(8)
Rh1 C13 2.227(8)
Rh1 C12 2.235(9)
Rh1 In1 2.522(3)
Rh1 In2 2.537(3)
Rh1 In3 2.572(4)
C15 C14 1.389(11)
C15 C11 1.420(11)
C15 C20 1.485(11)
In3 C31 2.209(9)
In3 Cl2 2.500(3)
In3 Cl1 2.664(4)
In3 In2 3.168(6)
C34 C35 1.367(12)
C34 C33 1.430(13)
C34 C39 1.496(13)
In1 C3 2.382(9)
In1 C4 2.449(9)
In1 C2 2.496(10)
In1 C5 2.573(10)
In1 C1 2.587(10)
In2 C22 2.332(9)
In2 C21 2.404(9)
In2 C23 2.596(9)
In2 C25 2.660(10)
In2 Cl1 2.923(4)
C12 C13 1.408(12)
C12 C11 1.444(12)
C12 C17 1.486(12)
C24 C23 1.395(12)
C24 C25 1.432(13)
C24 C29 1.511(12)
C11 C16 1.494(12)
C35 C31 1.483(12)
C35 C40 1.488(13)
C32 C33 1.356(12)
C32 C31 1.463(12)
C32 C37 1.513(12)
C8 C3 1.501(13)
C33 C38 1.496(12)
C23 C22 1.409(12)
C23 C28 1.505(13)
C13 C14 1.442(11)
C13 C18 1.463(12)
C14 C19 1.493(11)
C36 C31 1.510(12)
C2 C3 1.417(14)
C2 C1 1.419(14)
C2 C7 1.462(15)
C25 C21 1.412(13)
C25 C30 1.508(13)
C3 C4 1.428(13)
C27 C22 1.507(12)
C6 C1 1.498(15)
C21 C22 1.440(13)
C21 C26 1.496(13)
C4 C5 1.409(15)
C4 C9 1.481(15)
C5 C1 1.368(16)
C5 C10 1.496(15)

loop_
_geom_torsion_atom_site_label_1
_geom_torsion_atom_site_label_2
_geom_torsion_atom_site_label_3
_geom_torsion_atom_site_label_4
_geom_torsion
C11 Rh1 C15 C14 117.6(7)
C13 Rh1 C15 C14 38.0(5)
C12 Rh1 C15 C14 79.4(5)
In1 Rh1 C15 C14 151.5(4)
In2 Rh1 C15 C14 -50.2(5)
In3 Rh1 C15 C14 -124.5(4)
C14 Rh1 C15 C11 -117.6(7)
C13 Rh1 C15 C11 -79.6(5)
C12 Rh1 C15 C11 -38.2(5)
In1 Rh1 C15 C11 33.9(6)
In2 Rh1 C15 C11 -167.8(4)
In3 Rh1 C15 C11 117.9(5)
C14 Rh1 C15 C20 119.9(9)
C11 Rh1 C15 C20 -122.5(10)
C13 Rh1 C15 C20 157.9(9)
C12 Rh1 C15 C20 -160.7(9)
In1 Rh1 C15 C20 -88.6(8)
In2 Rh1 C15 C20 69.7(8)
In3 Rh1 C15 C20 -4.6(8)
C14 Rh1 In3 C31 -102.1(5)
C11 Rh1 In3 C31 -35.1(5)
C15 Rh1 In3 C31 -69.8(5)
C13 Rh1 In3 C31 -101.9(6)
C12 Rh1 In3 C31 -29.3(6)
In1 Rh1 In3 C31 71.4(4)
In2 Rh1 In3 C31 161.0(4)
C14 Rh1 In3 Cl2 36.2(2)
C11 Rh1 In3 Cl2 103.2(3)
C15 Rh1 In3 Cl2 68.4(2)
C13 Rh1 In3 Cl2 36.3(5)
C12 Rh1 In3 Cl2 108.9(4)
In1 Rh1 In3 Cl2 -150.36(7)
In2 Rh1 In3 Cl2 -60.80(11)
C14 Rh1 In3 Cl1 134.3(2)
C11 Rh1 In3 Cl1 -158.7(2)
C15 Rh1 In3 Cl1 166.5(2)
C13 Rh1 In3 Cl1 134.4(5)
C12 Rh1 In3 Cl1 -153.0(4)
In1 Rh1 In3 Cl1 -52.24(11)
In2 Rh1 In3 Cl1 37.32(7)
C14 Rh1 In3 In2 97.0(2)
C11 Rh1 In3 In2 164.0(2)
C15 Rh1 In3 In2 129.2(2)
C13 Rh1 In3 In2 97.1(4)
C12 Rh1 In3 In2 169.7(4)
In1 Rh1 In3 In2 -89.56(7)
C14 Rh1 In1 C3 -120.5(11)
C11 Rh1 In1 C3 -172.5(9)
C15 Rh1 In1 C3 166.5(9)
C13 Rh1 In1 C3 -104.0(9)
C12 Rh1 In1 C3 -133.8(9)
In2 Rh1 In1 C3 3.4(9)
In3 Rh1 In1 C3 80.1(9)
C14 Rh1 In1 C4 35.0(11)
C11 Rh1 In1 C4 -17.0(9)
C15 Rh1 In1 C4 -38.1(9)
C13 Rh1 In1 C4 51.4(9)
C12 Rh1 In1 C4 21.7(8)
In2 Rh1 In1 C4 158.8(8)
In3 Rh1 In1 C4 -124.5(8)
C14 Rh1 In1 C2 -80.8(8)
C11 Rh1 In1 C2 -132.8(4)
C15 Rh1 In1 C2 -153.8(5)
C13 Rh1 In1 C2 -64.4(4)
C12 Rh1 In1 C2 -94.1(4)
In2 Rh1 In1 C2 43.0(3)
In3 Rh1 In1 C2 119.8(3)
C14 Rh1 In1 C5 -2.3(8)
C11 Rh1 In1 C5 -54.3(5)
C15 Rh1 In1 C5 -75.3(5)
C13 Rh1 In1 C5 14.1(5)
C12 Rh1 In1 C5 -15.6(4)
In2 Rh1 In1 C5 121.5(4)
In3 Rh1 In1 C5 -161.7(4)
C14 Rh1 In1 C1 -40.5(8)
C11 Rh1 In1 C1 -92.5(4)
C15 Rh1 In1 C1 -113.5(5)
C13 Rh1 In1 C1 -24.0(4)
C12 Rh1 In1 C1 -53.7(4)
In2 Rh1 In1 C1 83.4(4)
In3 Rh1 In1 C1 160.1(3)
C14 Rh1 In2 C22 -37.7(6)
C11 Rh1 In2 C22 -37.3(10)
C15 Rh1 In2 C22 -9.6(6)
C13 Rh1 In2 C22 -76.8(6)
C12 Rh1 In2 C22 -99.7(7)
In1 Rh1 In2 C22 157.0(6)
In3 Rh1 In2 C22 71.9(6)
C14 Rh1 In2 C21 106.2(9)
C11 Rh1 In2 C21 106.6(12)
C15 Rh1 In2 C21 134.3(9)
C13 Rh1 In2 C21 67.1(9)
C12 Rh1 In2 C21 44.2(9)
In1 Rh1 In2 C21 -59.1(8)
In3 Rh1 In2 C21 -144.2(8)
C14 Rh1 In2 C23 -3.1(3)
C11 Rh1 In2 C23 -2.7(8)
C15 Rh1 In2 C23 25.0(4)
C13 Rh1 In2 C23 -42.2(4)
C12 Rh1 In2 C23 -65.1(4)
In1 Rh1 In2 C23 -168.4(3)
In3 Rh1 In2 C23 106.5(3)
C14 Rh1 In2 C25 71.1(4)
C11 Rh1 In2 C25 71.5(8)
C15 Rh1 In2 C25 99.2(4)
C13 Rh1 In2 C25 32.0(4)
C12 Rh1 In2 C25 9.1(4)
In1 Rh1 In2 C25 -94.2(3)
In3 Rh1 In2 C25 -179.3(3)
C14 Rh1 In2 Cl1 -142.8(2)
C11 Rh1 In2 Cl1 -142.4(8)
C15 Rh1 In2 Cl1 -114.6(3)
C13 Rh1 In2 Cl1 178.1(2)
C12 Rh1 In2 Cl1 155.3(3)
In1 Rh1 In2 Cl1 51.97(8)
In3 Rh1 In2 Cl1 -33.10(7)
C14 Rh1 In2 In3 -109.7(2)
C11 Rh1 In2 In3 -109.3(8)
C15 Rh1 In2 In3 -81.5(3)
C13 Rh1 In2 In3 -148.8(2)
C12 Rh1 In2 In3 -171.6(3)
In1 Rh1 In2 In3 85.07(6)
C31 In3 In2 C22 57.2(7)
Cl2 In3 In2 C22 -35.9(3)
Rh1 In3 In2 C22 -156.1(3)
Cl1 In3 In2 C22 67.9(3)
C31 In3 In2 C21 19.7(8)
Cl2 In3 In2 C21 -73.5(4)
Rh1 In3 In2 C21 166.4(4)
Cl1 In3 In2 C21 30.4(4)
C31 In3 In2 Rh1 -146.7(7)
Cl2 In3 In2 Rh1 120.16(11)
Cl1 In3 In2 Rh1 -136.00(7)
C31 In3 In2 C23 95.1(7)
Cl2 In3 In2 C23 2.0(2)
Rh1 In3 In2 C23 -118.2(3)
Cl1 In3 In2 C23 105.8(3)
C31 In3 In2 C25 30.1(15)
Cl2 In3 In2 C25 -63.1(14)
Rh1 In3 In2 C25 176.8(14)
Cl1 In3 In2 C25 40.8(14)
C31 In3 In2 Cl1 -10.7(7)
Cl2 In3 In2 Cl1 -103.84(15)
Rh1 In3 In2 Cl1 136.00(8)
C14 Rh1 C12 C13 -38.1(5)
C11 Rh1 C12 C13 -117.7(7)
C15 Rh1 C12 C13 -79.9(5)
In1 Rh1 C12 C13 137.4(5)
In2 Rh1 C12 C13 38.8(6)
In3 Rh1 C12 C13 -126.5(5)
C14 Rh1 C12 C11 79.6(5)
C15 Rh1 C12 C11 37.8(5)
C13 Rh1 C12 C11 117.7(7)
In1 Rh1 C12 C11 -104.9(5)
In2 Rh1 C12 C11 156.5(4)
In3 Rh1 C12 C11 -8.8(7)
C14 Rh1 C12 C17 -161.0(9)
C11 Rh1 C12 C17 119.4(10)
C15 Rh1 C12 C17 157.3(9)
C13 Rh1 C12 C17 -122.9(11)
In1 Rh1 C12 C17 14.6(9)
In2 Rh1 C12 C17 -84.1(9)
In3 Rh1 C12 C17 110.6(8)
C31 In3 Cl1 In2 176.3(2)
Cl2 In3 Cl1 In2 72.42(12)
Rh1 In3 Cl1 In2 -33.27(5)
C22 In2 Cl1 In3 -125.4(3)
C21 In2 Cl1 In3 -160.8(2)
Rh1 In2 Cl1 In3 33.36(7)
C23 In2 Cl1 In3 -111.5(3)
C25 In2 Cl1 In3 -173.2(2)
C14 C15 C11 C12 3.5(9)
C20 C15 C11 C12 -169.3(7)
Rh1 C15 C11 C12 64.4(6)
C14 C15 C11 C16 176.7(8)
C20 C15 C11 C16 3.9(13)
Rh1 C15 C11 C16 -122.4(9)
C14 C15 C11 Rh1 -60.9(6)
C20 C15 C11 Rh1 126.4(8)
C13 C12 C11 C15 -2.4(9)
C17 C12 C11 C15 172.4(8)
Rh1 C12 C11 C15 -63.7(6)
C13 C12 C11 C16 -175.9(8)
C17 C12 C11 C16 -1.0(13)
Rh1 C12 C11 C16 122.8(8)
C13 C12 C11 Rh1 61.3(6)
C17 C12 C11 Rh1 -123.9(8)
C14 Rh1 C11 C15 36.9(5)
C13 Rh1 C11 C15 80.2(5)
C12 Rh1 C11 C15 116.8(7)
In1 Rh1 C11 C15 -158.5(4)
In2 Rh1 C11 C15 36.5(10)
In3 Rh1 C11 C15 -68.4(5)
C14 Rh1 C11 C12 -79.9(5)
C15 Rh1 C11 C12 -116.8(7)
C13 Rh1 C11 C12 -36.6(5)
In1 Rh1 C11 C12 84.7(5)
In2 Rh1 C11 C12 -80.3(9)
In3 Rh1 C11 C12 174.8(4)
C14 Rh1 C11 C16 160.3(8)
C15 Rh1 C11 C16 123.4(9)
C13 Rh1 C11 C16 -156.5(8)
C12 Rh1 C11 C16 -119.9(10)
In1 Rh1 C11 C16 -35.2(8)
In2 Rh1 C11 C16 159.8(5)
In3 Rh1 C11 C16 55.0(8)
C33 C34 C35 C31 3.8(10)
C39 C34 C35 C31 -176.3(9)
C33 C34 C35 C40 -173.8(9)
C39 C34 C35 C40 6.0(16)
C31 C32 C33 C34 -0.6(10)
C37 C32 C33 C34 174.0(8)
C31 C32 C33 C38 179.4(8)
C37 C32 C33 C38 -6.0(15)
C35 C34 C33 C32 -2.1(11)
C39 C34 C33 C32 178.1(9)
C35 C34 C33 C38 177.9(9)
C39 C34 C33 C38 -2.0(15)
C25 C24 C23 C22 -0.3(9)
C29 C24 C23 C22 175.6(8)
C25 C24 C23 C28 -176.6(8)
C29 C24 C23 C28 -0.6(14)
C25 C24 C23 In2 58.5(6)
C29 C24 C23 In2 -125.5(8)
C22 In2 C23 C24 -114.1(8)
C21 In2 C23 C24 -73.4(6)
Rh1 In2 C23 C24 89.2(5)
C25 In2 C23 C24 -33.7(5)
Cl1 In2 C23 C24 -140.5(4)
In3 In2 C23 C24 156.6(4)
C21 In2 C23 C22 40.7(5)
Rh1 In2 C23 C22 -156.8(5)
C25 In2 C23 C22 80.4(6)
Cl1 In2 C23 C22 -26.4(6)
In3 In2 C23 C22 -89.3(6)
C22 In2 C23 C28 118.7(10)
C21 In2 C23 C28 159.4(9)
Rh1 In2 C23 C28 -38.1(8)
C25 In2 C23 C28 -160.9(9)
Cl1 In2 C23 C28 92.3(7)
In3 In2 C23 C28 29.4(8)
C11 C12 C13 C14 0.4(9)
C17 C12 C13 C14 -174.3(8)
Rh1 C12 C13 C14 60.1(5)
C11 C12 C13 C18 174.6(8)
C17 C12 C13 C18 -0.1(14)
Rh1 C12 C13 C18 -125.7(9)
C11 C12 C13 Rh1 -59.7(5)
C17 C12 C13 Rh1 125.6(9)
C14 Rh1 C13 C12 117.5(7)
C11 Rh1 C13 C12 38.0(5)
C15 Rh1 C13 C12 80.7(5)
In1 Rh1 C13 C12 -54.6(6)
In2 Rh1 C13 C12 -153.5(5)
In3 Rh1 C13 C12 117.2(5)
C11 Rh1 C13 C14 -79.5(5)
C15 Rh1 C13 C14 -36.8(4)
C12 Rh1 C13 C14 -117.5(7)
In1 Rh1 C13 C14 -172.1(4)
In2 Rh1 C13 C14 89.0(4)
In3 Rh1 C13 C14 -0.2(7)
C14 Rh1 C13 C18 -121.1(10)
C11 Rh1 C13 C18 159.4(9)
C15 Rh1 C13 C18 -157.9(9)
C12 Rh1 C13 C18 121.4(10)
In1 Rh1 C13 C18 66.8(9)
In2 Rh1 C13 C18 -32.1(8)
In3 Rh1 C13 C18 -121.4(7)
C11 C15 C14 C13 -3.2(9)
C20 C15 C14 C13 169.7(7)
Rh1 C15 C14 C13 -64.0(6)
C11 C15 C14 C19 -173.2(7)
C20 C15 C14 C19 -0.3(13)
Rh1 C15 C14 C19 126.0(8)
C11 C15 C14 Rh1 60.8(5)
C20 C15 C14 Rh1 -126.3(8)
C12 C13 C14 C15 1.8(9)
C18 C13 C14 C15 -172.3(8)
Rh1 C13 C14 C15 63.8(6)
C12 C13 C14 C19 171.7(8)
C18 C13 C14 C19 -2.4(13)
Rh1 C13 C14 C19 -126.3(8)
C12 C13 C14 Rh1 -62.0(6)
C18 C13 C14 Rh1 123.9(9)
C11 Rh1 C14 C15 -37.7(5)
C13 Rh1 C14 C15 -117.6(7)
C12 Rh1 C14 C15 -80.9(5)
In1 Rh1 C14 C15 -95.7(8)
In2 Rh1 C14 C15 142.1(4)
In3 Rh1 C14 C15 62.2(4)
C11 Rh1 C14 C13 79.9(5)
C15 Rh1 C14 C13 117.6(7)
C12 Rh1 C14 C13 36.7(5)
In1 Rh1 C14 C13 22.0(10)
In2 Rh1 C14 C13 -100.2(5)
In3 Rh1 C14 C13 179.9(4)
C11 Rh1 C14 C19 -158.2(9)
C15 Rh1 C14 C19 -120.4(9)
C13 Rh1 C14 C19 121.9(10)
C12 Rh1 C14 C19 158.6(9)
In1 Rh1 C14 C19 143.9(6)
In2 Rh1 C14 C19 21.7(8)
In3 Rh1 C14 C19 -58.2(8)
C33 C32 C31 C35 2.9(9)
C37 C32 C31 C35 -172.0(8)
C33 C32 C31 C36 142.6(8)
C37 C32 C31 C36 -32.2(12)
C33 C32 C31 In3 -98.3(7)
C37 C32 C31 In3 86.9(8)
C34 C35 C31 C32 -4.0(9)
C40 C35 C31 C32 173.7(8)
C34 C35 C31 C36 -144.2(8)
C40 C35 C31 C36 33.6(13)
C34 C35 C31 In3 97.3(7)
C40 C35 C31 In3 -85.0(9)
Cl2 In3 C31 C32 -78.2(5)
Rh1 In3 C31 C32 60.4(7)
Cl1 In3 C31 C32 -176.3(5)
In2 In3 C31 C32 -166.9(5)
Cl2 In3 C31 C35 175.1(5)
Rh1 In3 C31 C35 -46.3(7)
Cl1 In3 C31 C35 77.1(5)
In2 In3 C31 C35 86.4(8)
Cl2 In3 C31 C36 48.9(7)
Rh1 In3 C31 C36 -172.5(5)
Cl1 In3 C31 C36 -49.1(7)
In2 In3 C31 C36 -39.8(12)
C4 In1 C2 C3 39.7(6)
Rh1 In1 C2 C3 -160.1(4)
C5 In1 C2 C3 79.9(6)
C1 In1 C2 C3 113.8(9)
C3 In1 C2 C1 -113.8(9)
C4 In1 C2 C1 -74.0(6)
Rh1 In1 C2 C1 86.1(6)
C5 In1 C2 C1 -33.9(6)
C3 In1 C2 C7 119.5(12)
C4 In1 C2 C7 159.3(11)
Rh1 In1 C2 C7 -40.6(10)
C5 In1 C2 C7 -160.6(11)
C1 In1 C2 C7 -126.7(12)
C23 C24 C25 C21 0.7(10)
C29 C24 C25 C21 -175.4(8)
C23 C24 C25 C30 176.1(9)
C29 C24 C25 C30 0.0(14)
C23 C24 C25 In2 -57.1(6)
C29 C24 C25 In2 126.9(8)
C22 In2 C25 C21 -42.7(6)
Rh1 In2 C25 C21 163.4(5)
C23 In2 C25 C21 -84.0(6)
Cl1 In2 C25 C21 24.0(6)
In3 In2 C25 C21 -12.8(17)
C22 In2 C25 C24 74.3(5)
C21 In2 C25 C24 117.0(8)
Rh1 In2 C25 C24 -79.5(5)
C23 In2 C25 C24 33.0(5)
Cl1 In2 C25 C24 141.1(4)
In3 In2 C25 C24 104.2(14)
C22 In2 C25 C30 -158.6(10)
C21 In2 C25 C30 -115.9(11)
Rh1 In2 C25 C30 47.5(9)
C23 In2 C25 C30 160.1(10)
Cl1 In2 C25 C30 -91.9(8)
In3 In2 C25 C30 -128.7(12)
C1 C2 C3 C4 -1.4(10)
C7 C2 C3 C4 176.2(10)
In1 C2 C3 C4 -70.2(6)
C1 C2 C3 C8 -172.0(9)
C7 C2 C3 C8 5.6(15)
In1 C2 C3 C8 119.2(9)
C1 C2 C3 In1 68.8(7)
C7 C2 C3 In1 -113.6(10)
C4 In1 C3 C2 -111.7(9)
Rh1 In1 C3 C2 55.1(11)
C5 In1 C3 C2 -75.0(6)
C1 In1 C3 C2 -37.1(6)
C2 In1 C3 C4 111.7(9)
Rh1 In1 C3 C4 166.8(6)
C5 In1 C3 C4 36.7(6)
C1 In1 C3 C4 74.6(7)
C4 In1 C3 C8 124.9(11)
C2 In1 C3 C8 -123.4(10)
Rh1 In1 C3 C8 -68.3(13)
C5 In1 C3 C8 161.6(10)
C1 In1 C3 C8 -160.5(9)
C24 C25 C21 C22 -0.7(9)
C30 C25 C21 C22 -176.2(9)
In2 C25 C21 C22 66.8(5)
C24 C25 C21 C26 168.6(8)
C30 C25 C21 C26 -6.8(15)
In2 C25 C21 C26 -123.8(10)
C24 C25 C21 In2 -67.6(6)
C30 C25 C21 In2 117.0(9)
C22 In2 C21 C25 109.2(8)
Rh1 In2 C21 C25 -48.3(12)
C23 In2 C21 C25 71.8(6)
Cl1 In2 C21 C25 -159.6(5)
In3 In2 C21 C25 177.0(4)
Rh1 In2 C21 C22 -157.6(7)
C23 In2 C21 C22 -37.5(5)
C25 In2 C21 C22 -109.2(8)
Cl1 In2 C21 C22 91.1(5)
In3 In2 C21 C22 67.7(6)
C22 In2 C21 C26 -121.1(10)
Rh1 In2 C21 C26 81.3(11)
C23 In2 C21 C26 -158.6(9)
C25 In2 C21 C26 129.7(11)
Cl1 In2 C21 C26 -30.0(8)
In3 In2 C21 C26 -53.4(9)
C2 C3 C4 C5 1.5(10)
C8 C3 C4 C5 171.8(9)
In1 C3 C4 C5 -70.3(7)
C2 C3 C4 C9 -171.7(9)
C8 C3 C4 C9 -1.4(16)
In1 C3 C4 C9 116.5(10)
C2 C3 C4 In1 71.8(6)
C8 C3 C4 In1 -117.9(10)
C3 In1 C4 C5 114.1(9)
C2 In1 C4 C5 75.2(7)
Rh1 In1 C4 C5 -53.4(12)
C1 In1 C4 C5 35.0(6)
C2 In1 C4 C3 -38.9(6)
Rh1 In1 C4 C3 -167.4(6)
C5 In1 C4 C3 -114.1(9)
C1 In1 C4 C3 -79.0(7)
C3 In1 C4 C9 -120.6(12)
C2 In1 C4 C9 -159.4(10)
Rh1 In1 C4 C9 72.0(13)
C5 In1 C4 C9 125.3(12)
C1 In1 C4 C9 160.4(11)
C3 C4 C5 C1 -1.0(11)
C9 C4 C5 C1 172.3(9)
In1 C4 C5 C1 -65.6(7)
C3 C4 C5 C10 -174.7(9)
C9 C4 C5 C10 -1.5(16)
In1 C4 C5 C10 120.6(10)
C3 C4 C5 In1 64.7(6)
C9 C4 C5 In1 -122.1(10)
C3 In1 C5 C1 77.4(7)
C4 In1 C5 C1 116.4(9)
C2 In1 C5 C1 35.7(6)
Rh1 In1 C5 C1 -84.1(7)
C3 In1 C5 C4 -39.0(6)
C2 In1 C5 C4 -80.7(7)
Rh1 In1 C5 C4 159.6(5)
C1 In1 C5 C4 -116.4(9)
C3 In1 C5 C10 -156.4(13)
C4 In1 C5 C10 -117.4(14)
C2 In1 C5 C10 161.9(13)
Rh1 In1 C5 C10 42.1(13)
C1 In1 C5 C10 126.2(14)
C24 C23 C22 C21 -0.1(10)
C28 C23 C22 C21 176.0(8)
In2 C23 C22 C21 -71.8(6)
C24 C23 C22 C27 -167.9(8)
C28 C23 C22 C27 8.2(14)
In2 C23 C22 C27 120.4(9)
C24 C23 C22 In2 71.7(6)
C28 C23 C22 In2 -112.2(9)
C25 C21 C22 C23 0.5(10)
C26 C21 C22 C23 -168.9(8)
In2 C21 C22 C23 77.9(6)
C25 C21 C22 C27 168.6(8)
C26 C21 C22 C27 -0.8(14)
In2 C21 C22 C27 -114.1(9)
C25 C21 C22 In2 -77.4(6)
C26 C21 C22 In2 113.2(9)
C21 In2 C22 C23 -112.1(8)
Rh1 In2 C22 C23 52.5(9)
C25 In2 C22 C23 -73.9(6)
Cl1 In2 C22 C23 157.8(5)
In3 In2 C22 C23 111.2(5)
Rh1 In2 C22 C21 164.6(5)
C23 In2 C22 C21 112.1(8)
C25 In2 C22 C21 38.2(5)
Cl1 In2 C22 C21 -90.1(5)
In3 In2 C22 C21 -136.8(4)
C21 In2 C22 C27 120.7(10)
Rh1 In2 C22 C27 -74.7(10)
C23 In2 C22 C27 -127.2(11)
C25 In2 C22 C27 158.9(9)
Cl1 In2 C22 C27 30.7(8)
In3 In2 C22 C27 -16.0(9)
C4 C5 C1 C2 0.1(11)
C10 C5 C1 C2 173.5(10)
In1 C5 C1 C2 -61.5(7)
C4 C5 C1 C6 177.9(10)
C10 C5 C1 C6 -8.7(18)
In1 C5 C1 C6 116.3(11)
C4 C5 C1 In1 61.5(7)
C10 C5 C1 In1 -125.0(11)
C3 C2 C1 C5 0.9(11)
C7 C2 C1 C5 -176.7(10)
In1 C2 C1 C5 63.8(7)
C3 C2 C1 C6 -177.1(9)
C7 C2 C1 C6 5.4(16)
In1 C2 C1 C6 -114.1(9)
C3 C2 C1 In1 -62.9(6)
C7 C2 C1 In1 119.5(11)
C3 In1 C1 C5 -80.1(7)
C4 In1 C1 C5 -37.1(6)
C2 In1 C1 C5 -118.8(9)
Rh1 In1 C1 C5 120.9(6)
C3 In1 C1 C2 38.7(6)
C4 In1 C1 C2 81.7(6)
Rh1 In1 C1 C2 -120.3(5)
C5 In1 C1 C2 118.8(9)
C3 In1 C1 C6 155.3(12)
C4 In1 C1 C6 -161.7(12)
C2 In1 C1 C6 116.6(13)
Rh1 In1 C1 C6 -3.7(11)
C5 In1 C1 C6 -124.6(13)
